data_7232527
loop_
_publ_author_name
'Xie, Yang-Guo'
'Yan, Rong'
'Zhong, Xianglong'
'Piao, Huang'
'Muhammad, Ishaq'
'Ke, Xisong'
'Yan, Shikai'
'Guo, Yuanqiang'
'Jin, Hui-Zi'
'Zhang, Wei-Dong'

_publ_section_title
;
 Xylopins A--F, six rare guaiane dimers with three different connecting
 modes from Xylopia vielana
;
_journal_issue 16
_journal_name_full 'RSC Advances'
_journal_page_first 9235
_journal_paper_doi 10.1039/C9RA00347A
_journal_volume 9
_journal_year 2019
_chemical_absolute_configuration ad
_chemical_formula_moiety 'C32 H42 O4'
_chemical_formula_sum 'C32 H42 O4'
_chemical_formula_weight 490.66
_chemical_name_systematic X-32
_space_group_crystal_system monoclinic
_space_group_IT_number 4
_space_group_name_Hall 'P 2yb'
_space_group_name_H-M_alt 'P 1 21 1'
_symmetry_space_group_name_Hall 'P 2yb'
_symmetry_space_group_name_H-M 'P 1 21 1'
_atom_sites_solution_hydrogens mixed
_audit_creation_method SHELXL-2014/7
_audit_update_record
;
2018-04-02 deposited with the CCDC.    2019-03-05 downloaded from the CCDC.
;
_cell_angle_alpha 90
_cell_angle_beta 104.143(5)
_cell_angle_gamma 90
_cell_formula_units_Z 2
_cell_length_a 10.6277(9)
_cell_length_b 9.1356(7)
_cell_length_c 14.4964(13)
_cell_measurement_reflns_used 7766
_cell_measurement_temperature 173(2)
_cell_measurement_theta_max 66.70
_cell_measurement_theta_min 3.14
_cell_volume 1364.8(2)
_computing_cell_refinement 'Bruker SAINT'
_computing_data_collection 'Bruker APEX2'
_computing_data_reduction 'Bruker SAINT'
_computing_molecular_graphics 'Bruker SHELXTL'
_computing_publication_material 'Bruker SHELXTL'
_computing_structure_refinement 'SHELXL-2014 (Sheldrick, 2014)'
_computing_structure_solution 'SHELXS-97 (Sheldrick 2008)'
_diffrn_ambient_temperature 173(2)
_diffrn_measured_fraction_theta_full 0.993
_diffrn_measured_fraction_theta_max 0.993
_diffrn_measurement_device_type 'CCD area detector'
_diffrn_measurement_method 'phi and omega scans'
_diffrn_radiation_type CuK\a
_diffrn_radiation_wavelength 1.54178
_diffrn_reflns_av_R_equivalents 0.0767
_diffrn_reflns_av_unetI/netI 0.0648
_diffrn_reflns_Laue_measured_fraction_full 0.993
_diffrn_reflns_Laue_measured_fraction_max 0.993
_diffrn_reflns_limit_h_max 12
_diffrn_reflns_limit_h_min -12
_diffrn_reflns_limit_k_max 9
_diffrn_reflns_limit_k_min -10
_diffrn_reflns_limit_l_max 17
_diffrn_reflns_limit_l_min -17
_diffrn_reflns_number 13562
_diffrn_reflns_point_group_measured_fraction_full 0.996
_diffrn_reflns_point_group_measured_fraction_max 0.996
_diffrn_reflns_theta_full 65.191
_diffrn_reflns_theta_max 65.191
_diffrn_reflns_theta_min 3.144
_diffrn_source 'sealed tube'
_exptl_absorpt_coefficient_mu 0.604
_exptl_absorpt_correction_type none
_exptl_crystal_colour colorless
_exptl_crystal_density_diffrn 1.196
_exptl_crystal_description block
_exptl_crystal_F_000 534
_exptl_crystal_size_max 0.05
_exptl_crystal_size_mid 0.04
_exptl_crystal_size_min 0.03
_refine_diff_density_max 0.400
_refine_diff_density_min -0.262
_refine_diff_density_rms 0.047
_refine_ls_abs_structure_details
;
 Refined as an inversion twin.
;
_refine_ls_abs_structure_Flack 0.0(5)
_refine_ls_extinction_method none
_refine_ls_goodness_of_fit_ref 1.048
_refine_ls_hydrogen_treatment constr
_refine_ls_matrix_type full
_refine_ls_number_parameters 334
_refine_ls_number_reflns 4147
_refine_ls_number_restraints 1
_refine_ls_restrained_S_all 1.048
_refine_ls_R_factor_all 0.0634
_refine_ls_R_factor_gt 0.0554
_refine_ls_shift/su_max 0.000
_refine_ls_shift/su_mean 0.000
_refine_ls_structure_factor_coef Fsqd
_refine_ls_weighting_details 'w=1/[\s^2^(Fo^2^)+(0.0638P)^2^+0.6903P] where P=(Fo^2^+2Fc^2^)/3'
_refine_ls_weighting_scheme calc
_refine_ls_wR_factor_gt 0.1370
_refine_ls_wR_factor_ref 0.1431
_reflns_Friedel_coverage 0.874
_reflns_Friedel_fraction_full 0.998
_reflns_Friedel_fraction_max 0.998
_reflns_number_gt 3710
_reflns_number_total 4147
_reflns_threshold_expression 'I > 2\s(I)'
_cod_data_source_file c9ra00347a2.cif
_cod_data_source_block a
_cod_database_code 7232527
_shelx_shelxl_version_number 2014/7
_shelx_space_group_comment
;
The symmetry employed for this shelxl refinement is uniquely defined
by the following loop, which should always be used as a source of
symmetry information in preference to the above space-group names.
They are only intended as comments.
;

loop_
_space_group_symop_operation_xyz
'x, y, z'
'-x, y+1/2, -z'

loop_
_atom_site_label
_atom_site_type_symbol
_atom_site_fract_x
_atom_site_fract_y
_atom_site_fract_z
_atom_site_U_iso_or_equiv
_atom_site_adp_type
_atom_site_occupancy
_atom_site_site_symmetry_order
_atom_site_calc_flag
_atom_site_refinement_flags_posn
_atom_site_refinement_flags_adp
O1 O -0.2636(7) 0.9426(8) 0.3840(5) 0.140(3) Uani 1 1 d . .
O2 O -0.1557(3) 0.9512(4) 0.2720(2) 0.0457(8) Uani 1 1 d . .
O3 O 0.3339(3) 0.4221(4) 0.2528(2) 0.0508(9) Uani 1 1 d . .
O4 O 0.2269(3) 0.9287(4) -0.0920(2) 0.0452(8) Uani 1 1 d . .
C1 C 0.5391(5) 0.7316(7) 0.4781(4) 0.0590(15) Uani 1 1 d . .
H1A H 0.5716 0.8139 0.4473 0.088 Uiso 1 1 calc R U
H1B H 0.6111 0.6867 0.5249 0.088 Uiso 1 1 calc R U
H1C H 0.4738 0.7671 0.5103 0.088 Uiso 1 1 calc R U
C2 C 0.4785(4) 0.6197(6) 0.4043(3) 0.0442(11) Uani 1 1 d . .
C3 C 0.5766(4) 0.5402(7) 0.3634(4) 0.0557(14) Uani 1 1 d . .
H3A H 0.5375 0.4508 0.3315 0.084 Uiso 1 1 calc R U
H3B H 0.6520 0.5146 0.4148 0.084 Uiso 1 1 calc R U
H3C H 0.6041 0.6035 0.3174 0.084 Uiso 1 1 calc R U
C4 C 0.3503(4) 0.5933(5) 0.3806(3) 0.0349(10) Uani 1 1 d . .
C5 C 0.2550(4) 0.6784(6) 0.4228(3) 0.0416(11) Uani 1 1 d . .
H5A H 0.2963 0.7717 0.4488 0.050 Uiso 1 1 calc R U
H5B H 0.2381 0.6216 0.4767 0.050 Uiso 1 1 calc R U
C6 C 0.1257(4) 0.7130(5) 0.3541(3) 0.0354(10) Uani 1 1 d . .
C7 C 0.0432(4) 0.6212(5) 0.2964(3) 0.0332(9) Uani 1 1 d . .
C8 C -0.0647(5) 0.3848(6) 0.3163(3) 0.0474(12) Uani 1 1 d . .
H8A H -0.1467 0.4220 0.2768 0.071 Uiso 1 1 calc R U
H8B H -0.0597 0.4068 0.3833 0.071 Uiso 1 1 calc R U
H8C H -0.0602 0.2787 0.3079 0.071 Uiso 1 1 calc R U
C9 C 0.2932(4) 0.4673(5) 0.3193(3) 0.0389(10) Uani 1 1 d . .
C10 C 0.0715(4) 0.8681(5) 0.3351(3) 0.0348(10) Uani 1 1 d . .
C11 C -0.0732(4) 0.8273(5) 0.3122(3) 0.0383(10) Uani 1 1 d . .
H11 H -0.0987 0.7837 0.3683 0.046 Uiso 1 1 calc R U
C12 C -0.0659(4) 0.7125(5) 0.2372(3) 0.0314(9) Uani 1 1 d . .
H12 H -0.1484 0.6588 0.2093 0.038 Uiso 1 1 calc R U
C13 C -0.0123(3) 0.8083(5) 0.1660(3) 0.0302(9) Uani 1 1 d . .
H13 H -0.0842 0.8664 0.1248 0.036 Uiso 1 1 calc R U
C14 C 0.0648(3) 0.7272(5) 0.1039(3) 0.0292(9) Uani 1 1 d . .
H14 H 0.0565 0.6191 0.1117 0.035 Uiso 1 1 calc R U
C15 C 0.2043(4) 0.7735(5) 0.1460(3) 0.0312(9) Uani 1 1 d . .
C16 C 0.3156(4) 0.7016(6) 0.1155(3) 0.0348(9) Uani 1 1 d . .
H16A H 0.2929 0.5982 0.0988 0.042 Uiso 1 1 calc R U
H16B H 0.3931 0.7022 0.1697 0.042 Uiso 1 1 calc R U
C17 C 0.3493(4) 0.7767(5) 0.0308(3) 0.0323(9) Uani 1 1 d . .
C18 C 0.2332(4) 0.8171(5) -0.0444(3) 0.0317(9) Uani 1 1 d . .
C19 C 0.1141(4) 0.7188(5) -0.0601(3) 0.0336(9) Uani 1 1 d . .
H19A H 0.1423 0.6172 -0.0422 0.040 Uiso 1 1 calc R U
H19B H 0.0695 0.7191 -0.1286 0.040 Uiso 1 1 calc R U
C20 C 0.0176(4) 0.7676(5) -0.0020(3) 0.0299(9) Uani 1 1 d . .
H20 H 0.0113 0.8768 -0.0061 0.036 Uiso 1 1 calc R U
C21 C 0.4708(4) 0.7986(5) 0.0215(3) 0.0378(10) Uani 1 1 d . .
C22 C 0.5898(4) 0.7561(6) 0.0965(4) 0.0480(12) Uani 1 1 d . .
H22A H 0.6267 0.6663 0.0770 0.072 Uiso 1 1 calc R U
H22B H 0.5662 0.7393 0.1569 0.072 Uiso 1 1 calc R U
H22C H 0.6540 0.8351 0.1044 0.072 Uiso 1 1 calc R U
C23 C 0.5045(5) 0.8642(7) -0.0648(4) 0.0500(13) Uani 1 1 d . .
H23A H 0.4250 0.8795 -0.1148 0.075 Uiso 1 1 calc R U
H23B H 0.5621 0.7975 -0.0880 0.075 Uiso 1 1 calc R U
H23C H 0.5484 0.9582 -0.0476 0.075 Uiso 1 1 calc R U
C24 C -0.1173(4) 0.7063(6) -0.0463(3) 0.0356(10) Uani 1 1 d . .
H24A H -0.1496 0.7472 -0.1102 0.053 Uiso 1 1 calc R U
H24B H -0.1765 0.7328 -0.0066 0.053 Uiso 1 1 calc R U
H24C H -0.1125 0.5994 -0.0504 0.053 Uiso 1 1 calc R U
C25 C -0.2487(5) 0.9918(6) 0.3119(4) 0.0526(13) Uani 1 1 d . .
C26 C -0.3303(5) 1.1129(6) 0.2585(5) 0.0613(16) Uani 1 1 d . .
H26A H -0.3609 1.0858 0.1914 0.074 Uiso 1 1 d R U
H26B H -0.2787 1.2029 0.2635 0.074 Uiso 1 1 d R U
H26C H -0.4050 1.1290 0.2856 0.074 Uiso 1 1 d R U
C27 C 0.1160(5) 0.9824(6) 0.4119(3) 0.0456(11) Uani 1 1 d . .
H27A H 0.2061 1.0098 0.4148 0.068 Uiso 1 1 calc R U
H27B H 0.1104 0.9422 0.4735 0.068 Uiso 1 1 calc R U
H27C H 0.0604 1.0691 0.3972 0.068 Uiso 1 1 calc R U
C28 C 0.0845(4) 0.9118(5) 0.2326(3) 0.0308(9) Uani 1 1 d . .
H28 H 0.0599 1.0166 0.2185 0.037 Uiso 1 1 calc R U
C29 C 0.1778(4) 0.3927(5) 0.3434(3) 0.0430(11) Uani 1 1 d . .
H29A H 0.1838 0.4036 0.4123 0.052 Uiso 1 1 calc R U
H29B H 0.1798 0.2869 0.3293 0.052 Uiso 1 1 calc R U
C30 C 0.3346(4) 0.9590(6) 0.2600(4) 0.0454(11) Uani 1 1 d . .
H30A H 0.4068 0.9275 0.2337 0.068 Uiso 1 1 calc R U
H30B H 0.3550 0.9376 0.3283 0.068 Uiso 1 1 calc R U
H30C H 0.3210 1.0645 0.2501 0.068 Uiso 1 1 calc R U
C31 C 0.0486(4) 0.4581(5) 0.2867(3) 0.0357(10) Uani 1 1 d . .
H31 H 0.0401 0.4354 0.2179 0.043 Uiso 1 1 calc R U
C32 C 0.2137(4) 0.8786(5) 0.2111(3) 0.0331(10) Uani 1 1 d . .

loop_
_atom_site_aniso_label
_atom_site_aniso_U_11
_atom_site_aniso_U_22
_atom_site_aniso_U_33
_atom_site_aniso_U_23
_atom_site_aniso_U_13
_atom_site_aniso_U_12
O1 0.198(6) 0.120(5) 0.157(5) 0.064(5) 0.148(5) 0.083(5)
O2 0.0402(16) 0.050(2) 0.0528(18) 0.0068(17) 0.0235(14) 0.0119(16)
O3 0.0521(19) 0.049(2) 0.0514(19) -0.0050(18) 0.0139(15) -0.0017(17)
O4 0.0410(16) 0.042(2) 0.0521(18) 0.0130(17) 0.0111(14) 0.0006(15)
C1 0.043(3) 0.059(4) 0.063(3) 0.000(3) -0.010(2) -0.006(3)
C2 0.040(2) 0.038(3) 0.047(2) 0.011(2) -0.0029(19) 0.003(2)
C3 0.038(2) 0.065(4) 0.059(3) 0.000(3) 0.000(2) 0.003(3)
C4 0.041(2) 0.023(2) 0.035(2) 0.0058(19) -0.0011(17) 0.0015(19)
C5 0.046(2) 0.038(3) 0.035(2) 0.001(2) -0.0018(18) -0.001(2)
C6 0.038(2) 0.035(2) 0.034(2) 0.004(2) 0.0091(17) 0.001(2)
C7 0.031(2) 0.038(3) 0.0305(19) 0.001(2) 0.0076(16) -0.0019(19)
C8 0.053(3) 0.047(3) 0.044(2) 0.002(2) 0.015(2) -0.007(2)
C9 0.039(2) 0.034(3) 0.041(2) 0.005(2) 0.0033(19) -0.001(2)
C10 0.037(2) 0.038(3) 0.0290(19) 0.0003(19) 0.0073(17) 0.0035(19)
C11 0.043(2) 0.037(3) 0.037(2) 0.006(2) 0.0139(18) 0.002(2)
C12 0.0281(18) 0.033(2) 0.034(2) 0.003(2) 0.0100(16) -0.0049(18)
C13 0.0244(18) 0.034(2) 0.032(2) 0.0035(19) 0.0065(15) 0.0038(17)
C14 0.0266(18) 0.028(2) 0.033(2) 0.0010(18) 0.0077(15) 0.0018(17)
C15 0.0284(19) 0.036(2) 0.0292(19) 0.0047(19) 0.0068(15) 0.0039(18)
C16 0.0283(18) 0.039(2) 0.036(2) 0.005(2) 0.0071(15) 0.0102(19)
C17 0.031(2) 0.027(2) 0.040(2) -0.0025(19) 0.0107(17) 0.0048(17)
C18 0.034(2) 0.028(2) 0.036(2) 0.000(2) 0.0140(17) 0.0045(18)
C19 0.0297(18) 0.036(2) 0.035(2) -0.002(2) 0.0074(16) 0.0018(19)
C20 0.0294(19) 0.027(2) 0.0336(19) 0.0005(18) 0.0080(15) -0.0027(17)
C21 0.032(2) 0.034(3) 0.050(3) -0.005(2) 0.0159(18) -0.0017(19)
C22 0.029(2) 0.051(3) 0.064(3) 0.002(3) 0.012(2) 0.001(2)
C23 0.037(2) 0.057(3) 0.061(3) 0.006(3) 0.023(2) 0.000(2)
C24 0.0293(19) 0.042(3) 0.034(2) 0.000(2) 0.0043(16) -0.003(2)
C25 0.053(3) 0.041(3) 0.074(3) -0.005(3) 0.037(3) -0.004(2)
C26 0.040(3) 0.043(3) 0.107(5) -0.009(3) 0.030(3) -0.001(2)
C27 0.055(3) 0.043(3) 0.040(2) -0.002(2) 0.012(2) 0.001(2)
C28 0.0290(19) 0.030(2) 0.034(2) 0.0019(18) 0.0083(15) 0.0016(17)
C29 0.047(2) 0.034(3) 0.044(2) 0.005(2) 0.003(2) -0.004(2)
C30 0.034(2) 0.047(3) 0.053(3) -0.003(2) 0.0067(19) -0.006(2)
C31 0.041(2) 0.033(2) 0.032(2) 0.001(2) 0.0063(17) -0.005(2)
C32 0.0260(18) 0.038(3) 0.034(2) 0.007(2) 0.0049(16) 0.0001(18)

loop_
_atom_type_symbol
_atom_type_description
_atom_type_scat_dispersion_real
_atom_type_scat_dispersion_imag
_atom_type_scat_source
C C 0.0181 0.0091 'International Tables Vol C Tables 4.2.6.8 and 6.1.1.4'
H H 0.0000 0.0000 'International Tables Vol C Tables 4.2.6.8 and 6.1.1.4'
N N 0.0311 0.0180 'International Tables Vol C Tables 4.2.6.8 and 6.1.1.4'
O O 0.0492 0.0322 'International Tables Vol C Tables 4.2.6.8 and 6.1.1.4'

loop_
_geom_angle_atom_site_label_1
_geom_angle_atom_site_label_2
_geom_angle_atom_site_label_3
_geom_angle
C25 O2 C11 119.0(4)
C2 C1 H1A 109.5
C2 C1 H1B 109.5
H1A C1 H1B 109.5
C2 C1 H1C 109.5
H1A C1 H1C 109.5
H1B C1 H1C 109.5
C4 C2 C3 124.7(5)
C4 C2 C1 122.3(5)
C3 C2 C1 113.0(4)
C2 C3 H3A 109.5
C2 C3 H3B 109.5
H3A C3 H3B 109.5
C2 C3 H3C 109.5
H3A C3 H3C 109.5
H3B C3 H3C 109.5
C2 C4 C9 122.1(4)
C2 C4 C5 122.7(4)
C9 C4 C5 114.9(4)
C4 C5 C6 115.3(4)
C4 C5 H5A 108.4
C6 C5 H5A 108.4
C4 C5 H5B 108.4
C6 C5 H5B 108.4
H5A C5 H5B 107.5
C7 C6 C5 128.7(4)
C7 C6 C10 107.8(4)
C5 C6 C10 123.4(4)
C6 C7 C31 130.0(4)
C6 C7 C12 107.6(4)
C31 C7 C12 122.4(4)
C31 C8 H8A 109.5
C31 C8 H8B 109.5
H8A C8 H8B 109.5
C31 C8 H8C 109.5
H8A C8 H8C 109.5
H8B C8 H8C 109.5
O3 C9 C4 124.1(4)
O3 C9 C29 119.5(4)
C4 C9 C29 116.4(4)
C27 C10 C6 118.0(4)
C27 C10 C11 116.2(4)
C6 C10 C11 97.3(3)
C27 C10 C28 115.8(4)
C6 C10 C28 106.8(3)
C11 C10 C28 99.9(3)
O2 C11 C12 112.2(3)
O2 C11 C10 111.7(4)
C12 C11 C10 95.6(3)
O2 C11 H11 112.1
C12 C11 H11 112.1
C10 C11 H11 112.1
C7 C12 C11 98.0(3)
C7 C12 C13 109.3(3)
C11 C12 C13 100.1(3)
C7 C12 H12 115.7
C11 C12 H12 115.7
C13 C12 H12 115.7
C14 C13 C28 106.8(3)
C14 C13 C12 116.5(4)
C28 C13 C12 103.0(3)
C14 C13 H13 110.1
C28 C13 H13 110.1
C12 C13 H13 110.1
C15 C14 C20 112.5(3)
C15 C14 C13 103.7(3)
C20 C14 C13 112.1(3)
C15 C14 H14 109.5
C20 C14 H14 109.5
C13 C14 H14 109.5
C32 C15 C16 126.3(4)
C32 C15 C14 112.4(3)
C16 C15 C14 121.2(4)
C15 C16 C17 113.3(4)
C15 C16 H16A 108.9
C17 C16 H16A 108.9
C15 C16 H16B 108.9
C17 C16 H16B 108.9
H16A C16 H16B 107.7
C21 C17 C18 122.5(4)
C21 C17 C16 124.6(4)
C18 C17 C16 112.8(3)
O4 C18 C17 123.0(4)
O4 C18 C19 118.6(4)
C17 C18 C19 118.4(4)
C18 C19 C20 112.7(3)
C18 C19 H19A 109.1
C20 C19 H19A 109.1
C18 C19 H19B 109.1
C20 C19 H19B 109.1
H19A C19 H19B 107.8
C24 C20 C14 112.0(3)
C24 C20 C19 110.2(3)
C14 C20 C19 112.1(3)
C24 C20 H20 107.4
C14 C20 H20 107.4
C19 C20 H20 107.4
C17 C21 C22 123.2(4)
C17 C21 C23 124.8(4)
C22 C21 C23 112.0(4)
C21 C22 H22A 109.5
C21 C22 H22B 109.5
H22A C22 H22B 109.5
C21 C22 H22C 109.5
H22A C22 H22C 109.5
H22B C22 H22C 109.5
C21 C23 H23A 109.5
C21 C23 H23B 109.5
H23A C23 H23B 109.5
C21 C23 H23C 109.5
H23A C23 H23C 109.5
H23B C23 H23C 109.5
C20 C24 H24A 109.5
C20 C24 H24B 109.5
H24A C24 H24B 109.5
C20 C24 H24C 109.5
H24A C24 H24C 109.5
H24B C24 H24C 109.5
O1 C25 O2 124.0(6)
O1 C25 C26 123.5(5)
O2 C25 C26 112.5(5)
C25 C26 H26A 109.6
C25 C26 H26B 109.7
H26A C26 H26B 109.3
C25 C26 H26C 109.1
H26A C26 H26C 109.4
H26B C26 H26C 109.7
C10 C27 H27A 109.5
C10 C27 H27B 109.5
H27A C27 H27B 109.5
C10 C27 H27C 109.5
H27A C27 H27C 109.5
H27B C27 H27C 109.5
C32 C28 C13 104.3(3)
C32 C28 C10 115.9(3)
C13 C28 C10 103.6(3)
C32 C28 H28 110.8
C13 C28 H28 110.8
C10 C28 H28 110.8
C9 C29 C31 111.6(4)
C9 C29 H29A 109.3
C31 C29 H29A 109.3
C9 C29 H29B 109.3
C31 C29 H29B 109.3
H29A C29 H29B 108.0
C32 C30 H30A 109.5
C32 C30 H30B 109.5
H30A C30 H30B 109.5
C32 C30 H30C 109.5
H30A C30 H30C 109.5
H30B C30 H30C 109.5
C7 C31 C8 111.0(4)
C7 C31 C29 112.7(4)
C8 C31 C29 109.9(4)
C7 C31 H31 107.7
C8 C31 H31 107.7
C29 C31 H31 107.7
C15 C32 C30 126.5(4)
C15 C32 C28 112.1(3)
C30 C32 C28 121.3(4)

loop_
_geom_bond_atom_site_label_1
_geom_bond_atom_site_label_2
_geom_bond_distance
O1 C25 1.183(7)
O2 C25 1.314(6)
O2 C11 1.463(6)
O3 C9 1.221(6)
O4 C18 1.223(5)
C1 C2 1.506(8)
C1 H1A 0.9800
C1 H1B 0.9800
C1 H1C 0.9800
C2 C4 1.342(6)
C2 C3 1.505(8)
C3 H3A 0.9800
C3 H3B 0.9800
C3 H3C 0.9800
C4 C9 1.489(7)
C4 C5 1.520(7)
C5 C6 1.520(6)
C5 H5A 0.9900
C5 H5B 0.9900
C6 C7 1.347(6)
C6 C10 1.529(7)
C7 C31 1.500(6)
C7 C12 1.514(6)
C8 C31 1.528(6)
C8 H8A 0.9800
C8 H8B 0.9800
C8 H8C 0.9800
C9 C29 1.517(7)
C10 C27 1.516(7)
C10 C11 1.538(6)
C10 C28 1.577(6)
C11 C12 1.527(6)
C11 H11 1.0000
C12 C13 1.563(6)
C12 H12 1.0000
C13 C14 1.546(6)
C13 C28 1.549(6)
C13 H13 1.0000
C14 C15 1.519(5)
C14 C20 1.539(6)
C14 H14 1.0000
C15 C32 1.332(6)
C15 C16 1.510(6)
C16 C17 1.524(6)
C16 H16A 0.9900
C16 H16B 0.9900
C17 C21 1.346(6)
C17 C18 1.479(6)
C18 C19 1.523(6)
C19 C20 1.545(6)
C19 H19A 0.9900
C19 H19B 0.9900
C20 C24 1.527(5)
C20 H20 1.0000
C21 C22 1.503(6)
C21 C23 1.507(7)
C22 H22A 0.9800
C22 H22B 0.9800
C22 H22C 0.9800
C23 H23A 0.9800
C23 H23B 0.9800
C23 H23C 0.9800
C24 H24A 0.9800
C24 H24B 0.9800
C24 H24C 0.9800
C25 C26 1.499(8)
C26 H26A 0.9792
C26 H26B 0.9810
C26 H26C 0.9794
C27 H27A 0.9800
C27 H27B 0.9800
C27 H27C 0.9800
C28 C32 1.511(6)
C28 H28 1.0000
C29 C31 1.538(6)
C29 H29A 0.9900
C29 H29B 0.9900
C30 C32 1.500(6)
C30 H30A 0.9800
C30 H30B 0.9800
C30 H30C 0.9800
C31 H31 1.0000

loop_
_geom_torsion_atom_site_label_1
_geom_torsion_atom_site_label_2
_geom_torsion_atom_site_label_3
_geom_torsion_atom_site_label_4
_geom_torsion
C3 C2 C4 C9 8.0(7)
C1 C2 C4 C9 -170.2(4)
C3 C2 C4 C5 -179.0(5)
C1 C2 C4 C5 2.9(7)
C2 C4 C5 C6 141.7(5)
C9 C4 C5 C6 -44.8(5)
C4 C5 C6 C7 51.5(6)
C4 C5 C6 C10 -124.3(4)
C5 C6 C7 C31 4.5(7)
C10 C6 C7 C31 -179.2(4)
C5 C6 C7 C12 -175.6(4)
C10 C6 C7 C12 0.8(4)
C2 C4 C9 O3 -35.8(7)
C5 C4 C9 O3 150.7(4)
C2 C4 C9 C29 143.8(4)
C5 C4 C9 C29 -29.7(5)
C7 C6 C10 C27 158.3(4)
C5 C6 C10 C27 -25.2(6)
C7 C6 C10 C11 33.4(4)
C5 C6 C10 C11 -150.1(4)
C7 C6 C10 C28 -69.3(4)
C5 C6 C10 C28 107.3(4)
C25 O2 C11 C12 128.0(4)
C25 O2 C11 C10 -126.0(4)
C27 C10 C11 O2 64.9(5)
C6 C10 C11 O2 -168.9(3)
C28 C10 C11 O2 -60.4(4)
C27 C10 C11 C12 -178.6(4)
C6 C10 C11 C12 -52.4(3)
C28 C10 C11 C12 56.2(4)
C6 C7 C12 C11 -34.9(4)
C31 C7 C12 C11 145.0(4)
C6 C7 C12 C13 68.8(4)
C31 C7 C12 C13 -111.2(4)
O2 C11 C12 C7 169.4(3)
C10 C11 C12 C7 53.2(4)
O2 C11 C12 C13 58.0(4)
C10 C11 C12 C13 -58.1(3)
C7 C12 C13 C14 51.8(4)
C11 C12 C13 C14 154.0(3)
C7 C12 C13 C28 -64.8(4)
C11 C12 C13 C28 37.5(4)
C28 C13 C14 C15 6.8(4)
C12 C13 C14 C15 -107.6(4)
C28 C13 C14 C20 -114.8(3)
C12 C13 C14 C20 130.9(4)
C20 C14 C15 C32 113.2(4)
C13 C14 C15 C32 -8.0(5)
C20 C14 C15 C16 -67.8(5)
C13 C14 C15 C16 170.9(4)
C32 C15 C16 C17 -91.6(5)
C14 C15 C16 C17 89.6(5)
C15 C16 C17 C21 140.0(4)
C15 C16 C17 C18 -43.1(5)
C21 C17 C18 O4 -38.8(7)
C16 C17 C18 O4 144.2(4)
C21 C17 C18 C19 143.9(4)
C16 C17 C18 C19 -33.1(5)
O4 C18 C19 C20 -85.1(5)
C17 C18 C19 C20 92.3(5)
C15 C14 C20 C24 173.8(4)
C13 C14 C20 C24 -69.8(5)
C15 C14 C20 C19 49.3(5)
C13 C14 C20 C19 165.7(3)
C18 C19 C20 C24 158.7(4)
C18 C19 C20 C14 -75.8(5)
C18 C17 C21 C22 -179.1(4)
C16 C17 C21 C22 -2.5(7)
C18 C17 C21 C23 -0.6(7)
C16 C17 C21 C23 176.0(5)
C11 O2 C25 O1 6.9(9)
C11 O2 C25 C26 -175.9(4)
C14 C13 C28 C32 -3.8(4)
C12 C13 C28 C32 119.5(3)
C14 C13 C28 C10 -125.5(3)
C12 C13 C28 C10 -2.2(4)
C27 C10 C28 C32 87.5(5)
C6 C10 C28 C32 -46.2(5)
C11 C10 C28 C32 -147.0(4)
C27 C10 C28 C13 -158.9(4)
C6 C10 C28 C13 67.4(4)
C11 C10 C28 C13 -33.4(4)
O3 C9 C29 C31 -87.9(5)
C4 C9 C29 C31 92.5(5)
C6 C7 C31 C8 115.3(5)
C12 C7 C31 C8 -64.6(5)
C6 C7 C31 C29 -8.4(6)
C12 C7 C31 C29 171.6(4)
C9 C29 C31 C7 -53.1(5)
C9 C29 C31 C8 -177.5(4)
C16 C15 C32 C30 7.1(7)
C14 C15 C32 C30 -174.0(4)
C16 C15 C32 C28 -172.9(4)
C14 C15 C32 C28 6.0(5)
C13 C28 C32 C15 -1.2(5)
C10 C28 C32 C15 111.9(4)
C13 C28 C32 C30 178.8(4)
C10 C28 C32 C30 -68.1(6)
